data_4305092
loop_
_publ_author_name
'Kevin A. Kreisel'
'Glenn P. A. Yap'
'Klaus H. Theopold'

_publ_section_title
;
Synthesis, Characterization, and Electronic Structure of Diimine Complexes
of Chromium
;
_journal_name_full 'Inorganic Chemistry'
_journal_page_first 5293
_journal_page_last 5303
_journal_paper_doi 10.1021/ic800302w
_journal_volume 47
_journal_year 2008
_chemical_formula_sum 'C63 H97.5 Cl4 Cr2 N4 O2.75'
_chemical_formula_weight 1200.75
_chemical_name_systematic
; 
 ? 
;
_space_group_IT_number 14
_symmetry_cell_setting monoclinic
_symmetry_space_group_name_Hall '-P 2yn'
_symmetry_space_group_name_H-M 'P 1 21/n 1'
_atom_sites_solution_hydrogens geom
_atom_sites_solution_primary direct
_atom_sites_solution_secondary difmap
_audit_creation_method SHELXL-97
_cell_angle_alpha 90.00
_cell_angle_beta 108.121(2)
_cell_angle_gamma 90.00
_cell_formula_units_Z 8
_cell_length_a 15.3679(15)
_cell_length_b 40.969(4)
_cell_length_c 22.124(2)
_cell_measurement_reflns_used 954
_cell_measurement_temperature 120(2)
_cell_measurement_theta_max 21.83
_cell_measurement_theta_min 2.45
_cell_volume 13239(2)
_computing_cell_refinement 'Bruker SMART'
_computing_data_collection 'Bruker SMART'
_computing_data_reduction 'Bruker SAINT'
_computing_molecular_graphics 'Bruker SHELXTL'
_computing_publication_material 'Bruker SHELXTL'
_computing_structure_refinement 'SHELXL-97 (Sheldrick, 1997)'
_computing_structure_solution 'SHELXS-97 (Sheldrick, 1990)'
_diffrn_ambient_temperature 120(2)
_diffrn_detector_area_resol_mean 836.6
_diffrn_measured_fraction_theta_full 0.999
_diffrn_measured_fraction_theta_max 0.999
_diffrn_measurement_device_type 'CCD area detector'
_diffrn_measurement_method 'phi and omega scans'
_diffrn_radiation_monochromator graphite
_diffrn_radiation_source 'fine-focus sealed tube'
_diffrn_radiation_type MoK\a
_diffrn_radiation_wavelength 0.71073
_diffrn_reflns_av_R_equivalents 0.0835
_diffrn_reflns_av_sigmaI/netI 0.1156
_diffrn_reflns_limit_h_max 18
_diffrn_reflns_limit_h_min -18
_diffrn_reflns_limit_k_max 48
_diffrn_reflns_limit_k_min -48
_diffrn_reflns_limit_l_max 26
_diffrn_reflns_limit_l_min -26
_diffrn_reflns_number 123794
_diffrn_reflns_theta_full 25.00
_diffrn_reflns_theta_max 25.00
_diffrn_reflns_theta_min 1.78
_diffrn_standards_decay_% 1
_exptl_absorpt_coefficient_mu 0.533
_exptl_absorpt_correction_T_max 0.9055
_exptl_absorpt_correction_T_min 0.8230
_exptl_absorpt_correction_type multi-scan
_exptl_absorpt_process_details 'SADABS, Sheldrick (2003)'
_exptl_crystal_colour green
_exptl_crystal_density_diffrn 1.205
_exptl_crystal_density_method 'not measured'
_exptl_crystal_description needle
_exptl_crystal_F_000 5132
_exptl_crystal_size_max 0.38
_exptl_crystal_size_mid 0.24
_exptl_crystal_size_min 0.19
_platon_squeeze_details
; 
Data set was treated
with Squeeze filter (Platon) (Spek, A.L. (1990),
Acta Cryst. A46, C-34.)
consistent with initial solutions showing 14 diethyl
ether cocrystallized in the cell.
;
_refine_diff_density_max 0.541
_refine_diff_density_min -0.521
_refine_diff_density_rms 0.081
_refine_ls_extinction_method none
_refine_ls_goodness_of_fit_ref 1.087
_refine_ls_hydrogen_treatment constr
_refine_ls_matrix_type full
_refine_ls_number_parameters 1239
_refine_ls_number_reflns 23305
_refine_ls_number_restraints 0
_refine_ls_restrained_S_all 1.087
_refine_ls_R_factor_all 0.1219
_refine_ls_R_factor_gt 0.0716
_refine_ls_shift/su_max 0.002
_refine_ls_shift/su_mean 0.000
_refine_ls_structure_factor_coef Fsqd
_refine_ls_weighting_details 'calc w=1/[\s^2^(Fo^2^)+(0.0417P)^2^] where P=(Fo^2^+2Fc^2^)/3'
_refine_ls_weighting_scheme calc
_refine_ls_wR_factor_gt 0.1215
_refine_ls_wR_factor_ref 0.1336
_reflns_number_gt 14736
_reflns_number_total 23305
_reflns_threshold_expression >2sigma(I)
_cod_data_source_file ic800302w-file001_1.cif
_cod_data_source_block klat042s
_cod_depositor_comments
;
The following automatic conversions were performed:
'_symmetry_cell_setting' value 'Monoclinic' changed to 'monoclinic'
according to '/home/saulius/struct/CIF-dictionaries/cif_core.dic'
dictionary named 'cif_core.dic' version 2.4.1 from 2010-06-29.

Automatic conversion script
Id: cif_fix_enum 1527 2010-12-29 10:47:43Z saulius 
;
_cod_original_formula_sum 'C63 H97.50 Cl4 Cr2 N4 O2.75'
_cod_database_code 4305092

loop_
_symmetry_equiv_pos_as_xyz
'x, y, z'
'-x+1/2, y+1/2, -z+1/2'
'-x, -y, -z'
'x-1/2, -y-1/2, z-1/2'

loop_
_atom_site_label
_atom_site_type_symbol
_atom_site_fract_x
_atom_site_fract_y
_atom_site_fract_z
_atom_site_U_iso_or_equiv
_atom_site_adp_type
_atom_site_occupancy
_atom_site_symmetry_multiplicity
_atom_site_calc_flag
_atom_site_refinement_flags
_atom_site_disorder_assembly
_atom_site_disorder_group
Cr1 Cr 0.93225(5) 0.149334(17) 0.05812(3) 0.01433(17) Uani 1 1 d . . .
Cr2 Cr 0.73650(5) 0.132657(17) 0.05889(3) 0.01433(17) Uani 1 1 d . . .
Cr3 Cr -0.07931(5) 0.134578(17) 0.64555(3) 0.01413(17) Uani 1 1 d . . .
Cr4 Cr 0.11764(5) 0.154573(17) 0.65538(3) 0.01396(17) Uani 1 1 d . . .
Cl1 Cl 0.87803(8) 0.14109(3) 0.14527(5) 0.0175(3) Uani 1 1 d . . .
Cl2 Cl 0.84170(8) 0.10207(3) 0.02011(5) 0.0179(3) Uani 1 1 d . . .
Cl3 Cl 0.79551(8) 0.17983(3) 0.01567(5) 0.0169(3) Uani 1 1 d . . .
Cl5 Cl 0.06450(7) 0.10628(3) 0.68955(5) 0.0174(3) Uani 1 1 d . . .
Cl6 Cl 0.01174(8) 0.18052(3) 0.69851(5) 0.0185(3) Uani 1 1 d . . .
Cl7 Cl -0.00951(7) 0.14575(3) 0.56359(5) 0.0173(3) Uani 1 1 d . . .
Cl8 Cl -0.12434(8) 0.12727(3) 0.73413(5) 0.0225(3) Uani 1 1 d . . .
Cl4 Cl 0.65661(8) 0.16768(3) 0.10171(5) 0.0197(3) Uani 1 1 d . . .
N1 N 1.0497(2) 0.12580(9) 0.09493(16) 0.0145(9) Uani 1 1 d . . .
N2 N 1.0126(2) 0.18705(8) 0.09452(16) 0.0153(9) Uani 1 1 d . . .
N3 N 0.6880(2) 0.09487(8) 0.09266(17) 0.0151(9) Uani 1 1 d . . .
N4 N 0.6293(2) 0.12300(8) -0.01573(16) 0.0142(8) Uani 1 1 d . . .
N5 N -0.1533(2) 0.09693(8) 0.60286(16) 0.0133(8) Uani 1 1 d . . .
N6 N -0.1929(2) 0.15821(8) 0.59953(16) 0.0147(9) Uani 1 1 d . . .
N7 N 0.2257(2) 0.15945(8) 0.73223(16) 0.0132(8) Uani 1 1 d . . .
N8 N 0.2117(2) 0.13372(8) 0.62284(16) 0.0131(8) Uani 1 1 d . . .
O1 O 0.9474(2) 0.15316(7) -0.03109(13) 0.0193(7) Uani 1 1 d . . .
O2 O 0.1368(2) 0.19929(7) 0.61975(14) 0.0184(7) Uani 1 1 d . . .
C1 C 1.0899(3) 0.08235(11) 0.1751(2) 0.0214(11) Uani 1 1 d . . .
C2 C 1.1082(3) 0.04950(12) 0.1904(2) 0.0297(13) Uani 1 1 d . . .
H2A H 1.1212 0.0427 0.2334 0.036 Uiso 1 1 calc R . .
C3 C 1.1079(4) 0.02705(12) 0.1454(3) 0.0345(14) Uani 1 1 d . . .
H3C H 1.1220 0.0049 0.1570 0.041 Uiso 1 1 calc R . .
C4 C 1.0868(3) 0.03649(12) 0.0817(2) 0.0282(13) Uani 1 1 d . . .
H4C H 1.0864 0.0207 0.0501 0.034 Uiso 1 1 calc R . .
C5 C 1.0664(3) 0.06879(11) 0.0643(2) 0.0220(11) Uani 1 1 d . . .
C6 C 1.0690(3) 0.09173(11) 0.1116(2) 0.0193(11) Uani 1 1 d . . .
C7 C 1.0931(3) 0.10600(11) 0.2292(2) 0.0236(12) Uani 1 1 d . . .
H7B H 1.0687 0.1275 0.2096 0.028 Uiso 1 1 calc R . .
C8 C 1.0332(3) 0.09492(12) 0.2689(2) 0.0317(13) Uani 1 1 d . . .
H8B H 1.0299 0.1123 0.2985 0.048 Uiso 1 1 calc R . .
H8C H 1.0597 0.0753 0.2929 0.048 Uiso 1 1 calc R . .
H8D H 0.9715 0.0900 0.2407 0.048 Uiso 1 1 calc R . .
C9 C 1.1915(3) 0.11157(13) 0.2713(2) 0.0369(14) Uani 1 1 d . . .
H9A H 1.2283 0.1194 0.2452 0.055 Uiso 1 1 calc R . .
H9B H 1.2171 0.0910 0.2919 0.055 Uiso 1 1 calc R . .
H9C H 1.1922 0.1279 0.3039 0.055 Uiso 1 1 calc R . .
C10 C 1.0474(3) 0.07870(11) -0.0050(2) 0.0236(12) Uani 1 1 d . . .
H10A H 1.0146 0.1001 -0.0113 0.028 Uiso 1 1 calc R . .
C11 C 0.9877(4) 0.05443(11) -0.0525(2) 0.0321(13) Uani 1 1 d . . .
H11R H 0.9307 0.0507 -0.0424 0.048 Uiso 1 1 calc R . .
H11S H 1.0207 0.0337 -0.0499 0.048 Uiso 1 1 calc R . .
H11T H 0.9734 0.0633 -0.0956 0.048 Uiso 1 1 calc R . .
C12 C 1.1384(4) 0.08373(13) -0.0180(3) 0.0382(15) Uani 1 1 d . . .
H12X H 1.1748 0.1001 0.0115 0.057 Uiso 1 1 calc R . .
H12Y H 1.1267 0.0913 -0.0619 0.057 Uiso 1 1 calc R . .
H12Z H 1.1720 0.0630 -0.0121 0.057 Uiso 1 1 calc R . .
C13 C 1.1209(3) 0.14602(11) 0.1125(2) 0.0190(11) Uani 1 1 d . . .
H13A H 1.1821 0.1382 0.1243 0.023 Uiso 1 1 calc R . .
C14 C 1.1016(3) 0.17912(11) 0.1126(2) 0.0185(11) Uani 1 1 d . . .
H14A H 1.1485 0.1951 0.1247 0.022 Uiso 1 1 calc R . .
C15 C 0.9657(3) 0.24452(11) 0.0655(2) 0.0186(11) Uani 1 1 d . . .
C16 C 0.9487(3) 0.27533(11) 0.0850(2) 0.0237(12) Uani 1 1 d . . .
H16A H 0.9329 0.2925 0.0546 0.028 Uiso 1 1 calc R . .
C17 C 0.9538(3) 0.28196(11) 0.1472(2) 0.0258(12) Uani 1 1 d . . .
H17A H 0.9412 0.3032 0.1594 0.031 Uiso 1 1 calc R . .
C18 C 0.9775(3) 0.25706(11) 0.1916(2) 0.0239(12) Uani 1 1 d . . .
H18A H 0.9804 0.2615 0.2343 0.029 Uiso 1 1 calc R . .
C19 C 0.9973(3) 0.22585(11) 0.1758(2) 0.0175(11) Uani 1 1 d . . .
C20 C 0.9908(3) 0.21963(10) 0.1118(2) 0.0157(10) Uani 1 1 d . . .
C21 C 0.9649(3) 0.23947(11) -0.0022(2) 0.0214(11) Uani 1 1 d . . .
H21A H 0.9608 0.2154 -0.0106 0.026 Uiso 1 1 calc R . .
C22 C 0.8831(4) 0.25536(12) -0.0511(2) 0.0336(14) Uani 1 1 d . . .
H22A H 0.8265 0.2484 -0.0434 0.050 Uiso 1 1 calc R . .
H22B H 0.8817 0.2488 -0.0940 0.050 Uiso 1 1 calc R . .
H22C H 0.8887 0.2792 -0.0473 0.050 Uiso 1 1 calc R . .
C23 C 1.0550(4) 0.25129(13) -0.0100(3) 0.0390(15) Uani 1 1 d . . .
H23A H 1.1061 0.2398 0.0202 0.058 Uiso 1 1 calc R . .
H23B H 1.0614 0.2748 -0.0018 0.058 Uiso 1 1 calc R . .
H23C H 1.0553 0.2469 -0.0535 0.058 Uiso 1 1 calc R . .
C24 C 1.0267(3) 0.20002(11) 0.2279(2) 0.0215(11) Uani 1 1 d . . .
H24A H 1.0275 0.1784 0.2071 0.026 Uiso 1 1 calc R . .
C25 C 0.9605(3) 0.19769(11) 0.2665(2) 0.0265(12) Uani 1 1 d . . .
H25A H 0.8977 0.1965 0.2376 0.040 Uiso 1 1 calc R . .
H25B H 0.9671 0.2170 0.2936 0.040 Uiso 1 1 calc R . .
H25C H 0.9741 0.1781 0.2931 0.040 Uiso 1 1 calc R . .
C26 C 1.1248(3) 0.20736(12) 0.2713(2) 0.0324(13) Uani 1 1 d . . .
H26A H 1.1669 0.2072 0.2460 0.049 Uiso 1 1 calc R . .
H26B H 1.1435 0.1907 0.3047 0.049 Uiso 1 1 calc R . .
H26C H 1.1262 0.2289 0.2909 0.049 Uiso 1 1 calc R . .
C27 C 0.7362(3) 0.08408(11) 0.2081(2) 0.0223(12) Uani 1 1 d . . .
C28 C 0.7889(4) 0.06514(12) 0.2591(2) 0.0334(14) Uani 1 1 d . . .
H28A H 0.7937 0.0717 0.3012 0.040 Uiso 1 1 calc R . .
C29 C 0.8340(4) 0.03739(13) 0.2503(2) 0.0354(14) Uani 1 1 d . . .
H29A H 0.8713 0.0255 0.2858 0.042 Uiso 1 1 calc R . .
C30 C 0.8243(3) 0.02704(12) 0.1891(3) 0.0326(14) Uani 1 1 d . . .
H30A H 0.8529 0.0073 0.1829 0.039 Uiso 1 1 calc R . .
C31 C 0.7732(3) 0.04508(11) 0.1361(2) 0.0225(12) Uani 1 1 d . . .
C32 C 0.7328(3) 0.07413(11) 0.1466(2) 0.0197(11) Uani 1 1 d . . .
C33 C 0.6799(4) 0.11197(12) 0.2209(2) 0.0291(13) Uani 1 1 d . . .
H33A H 0.6486 0.1227 0.1791 0.035 Uiso 1 1 calc R . .
C34 C 0.7387(4) 0.13772(13) 0.2641(2) 0.0418(15) Uani 1 1 d . . .
H34A H 0.7825 0.1466 0.2444 0.063 Uiso 1 1 calc R . .
H34B H 0.7719 0.1278 0.3052 0.063 Uiso 1 1 calc R . .
H34C H 0.6994 0.1553 0.2707 0.063 Uiso 1 1 calc R . .
C35 C 0.6054(4) 0.09931(14) 0.2474(2) 0.0422(15) Uani 1 1 d . . .
H35A H 0.5642 0.0848 0.2162 0.063 Uiso 1 1 calc R . .
H35B H 0.5705 0.1178 0.2560 0.063 Uiso 1 1 calc R . .
H35C H 0.6339 0.0873 0.2869 0.063 Uiso 1 1 calc R . .
C36 C 0.7578(4) 0.03111(12) 0.0705(2) 0.0331(14) Uani 1 1 d . . .
H36A H 0.7379 0.0495 0.0394 0.040 Uiso 1 1 calc R . .
C37 C 0.6791(4) 0.00589(12) 0.0550(3) 0.0419(15) Uani 1 1 d . . .
H37A H 0.6236 0.0163 0.0588 0.063 Uiso 1 1 calc R . .
H37B H 0.6963 -0.0124 0.0848 0.063 Uiso 1 1 calc R . .
H37C H 0.6674 -0.0021 0.0114 0.063 Uiso 1 1 calc R . .
C38 C 0.8424(4) 0.01620(14) 0.0606(3) 0.0518(18) Uani 1 1 d . . .
H38A H 0.8920 0.0323 0.0712 0.078 Uiso 1 1 calc R . .
H38B H 0.8287 0.0096 0.0160 0.078 Uiso 1 1 calc R . .
H38C H 0.8611 -0.0029 0.0881 0.078 Uiso 1 1 calc R . .
C39 C 0.6012(3) 0.08874(10) 0.0591(2) 0.0179(11) Uani 1 1 d . . .
H39A H 0.5633 0.0749 0.0746 0.022 Uiso 1 1 calc R . .
C40 C 0.5693(3) 0.10393(11) -0.0001(2) 0.0202(11) Uani 1 1 d . . .
H40A H 0.5086 0.1009 -0.0276 0.024 Uiso 1 1 calc R . .
C41 C 0.5830(3) 0.16223(11) -0.1051(2) 0.0214(11) Uani 1 1 d . . .
C42 C 0.5689(4) 0.16844(13) -0.1695(2) 0.0347(14) Uani 1 1 d . . .
H42A H 0.5501 0.1896 -0.1858 0.042 Uiso 1 1 calc R . .
C43 C 0.5815(4) 0.14464(14) -0.2101(2) 0.0413(15) Uani 1 1 d . . .
H43A H 0.5716 0.1495 -0.2537 0.050 Uiso 1 1 calc R . .
C44 C 0.6086(4) 0.11354(14) -0.1870(2) 0.0379(14) Uani 1 1 d . . .
H44A H 0.6163 0.0971 -0.2153 0.045 Uiso 1 1 calc R . .
C45 C 0.6247(3) 0.10598(12) -0.1231(2) 0.0260(12) Uani 1 1 d . . .
C46 C 0.6114(3) 0.13068(11) -0.0824(2) 0.0169(10) Uani 1 1 d . . .
C47 C 0.5621(3) 0.18816(11) -0.0636(2) 0.0194(11) Uani 1 1 d . . .
H47A H 0.6045 0.1846 -0.0195 0.023 Uiso 1 1 calc R . .
C48 C 0.4651(3) 0.18406(12) -0.0609(2) 0.0326(13) Uani 1 1 d . . .
H48A H 0.4584 0.1624 -0.0441 0.049 Uiso 1 1 calc R . .
H48B H 0.4216 0.1864 -0.1037 0.049 Uiso 1 1 calc R . .
H48C H 0.4526 0.2008 -0.0330 0.049 Uiso 1 1 calc R . .
C49 C 0.5775(4) 0.22325(12) -0.0829(2) 0.0373(14) Uani 1 1 d . . .
H49A H 0.6402 0.2254 -0.0847 0.056 Uiso 1 1 calc R . .
H49B H 0.5681 0.2386 -0.0516 0.056 Uiso 1 1 calc R . .
H49C H 0.5341 0.2281 -0.1249 0.056 Uiso 1 1 calc R . .
C50 C 0.6545(3) 0.07159(12) -0.1005(2) 0.0269(12) Uani 1 1 d . . .
H50A H 0.6799 0.0721 -0.0531 0.032 Uiso 1 1 calc R . .
C51 C 0.5738(4) 0.04729(12) -0.1185(2) 0.0370(14) Uani 1 1 d . . .
H51A H 0.5286 0.0538 -0.0978 0.055 Uiso 1 1 calc R . .
H51B H 0.5964 0.0253 -0.1044 0.055 Uiso 1 1 calc R . .
H51C H 0.5451 0.0473 -0.1648 0.055 Uiso 1 1 calc R . .
C52 C 0.7298(4) 0.05894(14) -0.1264(3) 0.0427(16) Uani 1 1 d . . .
H52A H 0.7810 0.0744 -0.1156 0.064 Uiso 1 1 calc R . .
H52B H 0.7053 0.0567 -0.1727 0.064 Uiso 1 1 calc R . .
H52C H 0.7512 0.0377 -0.1073 0.064 Uiso 1 1 calc R . .
C53 C 0.8740(3) 0.14602(12) -0.0904(2) 0.0256(12) Uani 1 1 d . . .
H53A H 0.8133 0.1458 -0.0835 0.031 Uiso 1 1 calc R . .
H53B H 0.8840 0.1248 -0.1084 0.031 Uiso 1 1 calc R . .
C54 C 0.8816(3) 0.17359(12) -0.1325(2) 0.0293(13) Uani 1 1 d . . .
H54A H 0.8533 0.1937 -0.1221 0.035 Uiso 1 1 calc R . .
H54B H 0.8520 0.1681 -0.1778 0.035 Uiso 1 1 calc R . .
C55 C 0.9836(4) 0.17772(13) -0.1180(2) 0.0346(14) Uani 1 1 d . . .
H55A H 0.9998 0.2011 -0.1191 0.042 Uiso 1 1 calc R . .
H55B H 1.0057 0.1656 -0.1491 0.042 Uiso 1 1 calc R . .
C56 C 1.0255(3) 0.16355(11) -0.0504(2) 0.0244(12) Uani 1 1 d . . .
H56A H 1.0659 0.1448 -0.0509 0.029 Uiso 1 1 calc R . .
H56B H 1.0615 0.1804 -0.0210 0.029 Uiso 1 1 calc R . .
C57 C 0.2118(3) 0.19416(11) 0.8202(2) 0.0194(11) Uani 1 1 d . . .
C58 C 0.2145(3) 0.19590(13) 0.8838(2) 0.0277(13) Uani 1 1 d . . .
H58A H 0.2026 0.2163 0.9003 0.033 Uiso 1 1 calc R . .
C59 C 0.2339(3) 0.16916(13) 0.9236(2) 0.0292(13) Uani 1 1 d . . .
H59A H 0.2355 0.1714 0.9667 0.035 Uiso 1 1 calc R . .
C60 C 0.2508(3) 0.13920(12) 0.9011(2) 0.0233(12) Uani 1 1 d . . .
H60A H 0.2647 0.1209 0.9288 0.028 Uiso 1 1 calc R . .
C61 C 0.2475(3) 0.13569(11) 0.8373(2) 0.0193(11) Uani 1 1 d . . .
C62 C 0.2285(3) 0.16333(11) 0.7982(2) 0.0185(11) Uani 1 1 d . . .
C63 C 0.2013(3) 0.22439(11) 0.7808(2) 0.0242(12) Uani 1 1 d . . .
H63A H 0.1774 0.2176 0.7352 0.029 Uiso 1 1 calc R . .
C64 C 0.2940(3) 0.24044(12) 0.7904(2) 0.0344(14) Uani 1 1 d . . .
H64A H 0.3351 0.2250 0.7791 0.052 Uiso 1 1 calc R . .
H64B H 0.3204 0.2469 0.8350 0.052 Uiso 1 1 calc R . .
H64C H 0.2862 0.2598 0.7632 0.052 Uiso 1 1 calc R . .
C65 C 0.1326(4) 0.24919(12) 0.7923(3) 0.0396(15) Uani 1 1 d . . .
H65A H 0.0743 0.2382 0.7881 0.059 Uiso 1 1 calc R . .
H65B H 0.1226 0.2668 0.7610 0.059 Uiso 1 1 calc R . .
H65C H 0.1572 0.2583 0.8353 0.059 Uiso 1 1 calc R . .
C66 C 0.2645(3) 0.10213(11) 0.8150(2) 0.0222(12) Uani 1 1 d . . .
H66A H 0.2477 0.1030 0.7676 0.027 Uiso 1 1 calc R . .
C67 C 0.2064(4) 0.07532(11) 0.8316(2) 0.0303(13) Uani 1 1 d . . .
H67A H 0.1422 0.0822 0.8187 0.045 Uiso 1 1 calc R . .
H67B H 0.2279 0.0714 0.8776 0.045 Uiso 1 1 calc R . .
H67C H 0.2120 0.0552 0.8092 0.045 Uiso 1 1 calc R . .
C68 C 0.3652(3) 0.09252(13) 0.8405(2) 0.0391(15) Uani 1 1 d . . .
H68A H 0.4026 0.1093 0.8290 0.059 Uiso 1 1 calc R . .
H68B H 0.3744 0.0716 0.8219 0.059 Uiso 1 1 calc R . .
H68C H 0.3833 0.0905 0.8869 0.059 Uiso 1 1 calc R . .
C69 C 0.3037(3) 0.15210(10) 0.7207(2) 0.0167(11) Uani 1 1 d . . .
H69A H 0.3617 0.1560 0.7514 0.020 Uiso 1 1 calc R . .
C70 C 0.2961(3) 0.13847(10) 0.6619(2) 0.0179(11) Uani 1 1 d . . .
H70A H 0.3486 0.1328 0.6501 0.022 Uiso 1 1 calc R . .
C71 C 0.1832(3) 0.12376(11) 0.5074(2) 0.0223(12) Uani 1 1 d . . .
C72 C 0.1825(3) 0.10237(12) 0.4585(2) 0.0269(12) Uani 1 1 d . . .
H72A H 0.1703 0.1104 0.4164 0.032 Uiso 1 1 calc R . .
C73 C 0.1991(4) 0.06995(13) 0.4704(2) 0.0359(14) Uani 1 1 d . . .
H73A H 0.1984 0.0555 0.4366 0.043 Uiso 1 1 calc R . .
C74 C 0.2170(4) 0.05800(12) 0.5316(2) 0.0312(13) Uani 1 1 d . . .
H74A H 0.2287 0.0354 0.5392 0.037 Uiso 1 1 calc R . .
C75 C 0.2181(3) 0.07825(11) 0.5823(2) 0.0216(11) Uani 1 1 d . . .
C76 C 0.2035(3) 0.11165(11) 0.5697(2) 0.0188(11) Uani 1 1 d . . .
C77 C 0.1678(3) 0.15982(11) 0.4927(2) 0.0228(12) Uani 1 1 d . . .
H77A H 0.1547 0.1707 0.5294 0.027 Uiso 1 1 calc R . .
C78 C 0.2550(4) 0.17480(12) 0.4850(3) 0.0366(14) Uani 1 1 d . . .
H78A H 0.3066 0.1706 0.5233 0.055 Uiso 1 1 calc R . .
H78B H 0.2467 0.1984 0.4786 0.055 Uiso 1 1 calc R . .
H78C H 0.2674 0.1650 0.4481 0.055 Uiso 1 1 calc R . .
C79 C 0.0876(4) 0.16622(13) 0.4328(2) 0.0367(14) Uani 1 1 d . . .
H79A H 0.0329 0.1551 0.4362 0.055 Uiso 1 1 calc R . .
H79B H 0.1025 0.1579 0.3956 0.055 Uiso 1 1 calc R . .
H79C H 0.0760 0.1897 0.4280 0.055 Uiso 1 1 calc R . .
C80 C 0.2359(4) 0.06303(12) 0.6478(2) 0.0288(13) Uani 1 1 d . . .
H80A H 0.2284 0.0806 0.6772 0.035 Uiso 1 1 calc R . .
C81 C 0.1655(4) 0.03619(12) 0.6469(3) 0.0426(16) Uani 1 1 d . . .
H81A H 0.1711 0.0298 0.6906 0.064 Uiso 1 1 calc R . .
H81B H 0.1770 0.0172 0.6235 0.064 Uiso 1 1 calc R . .
H81C H 0.1036 0.0445 0.6259 0.064 Uiso 1 1 calc R . .
C82 C 0.3337(4) 0.05018(13) 0.6740(2) 0.0434(16) Uani 1 1 d . . .
H82A H 0.3769 0.0681 0.6766 0.065 Uiso 1 1 calc R . .
H82B H 0.3436 0.0331 0.6458 0.065 Uiso 1 1 calc R . .
H82C H 0.3433 0.0411 0.7166 0.065 Uiso 1 1 calc R . .
C83 C -0.1188(3) 0.05740(11) 0.5298(2) 0.0199(11) Uani 1 1 d . . .
C84 C -0.0924(3) 0.02578(11) 0.5186(2) 0.0248(12) Uani 1 1 d . . .
H84A H -0.0875 0.0204 0.4780 0.030 Uiso 1 1 calc R . .
C85 C -0.0737(3) 0.00266(11) 0.5650(2) 0.0280(13) Uani 1 1 d . . .
H85A H -0.0556 -0.0186 0.5567 0.034 Uiso 1 1 calc R . .
C86 C -0.0809(3) 0.00989(11) 0.6236(2) 0.0278(13) Uani 1 1 d . . .
H86A H -0.0682 -0.0066 0.6553 0.033 Uiso 1 1 calc R . .
C87 C -0.1059(3) 0.04032(11) 0.6378(2) 0.0232(12) Uani 1 1 d . . .
C88 C -0.1256(3) 0.06464(10) 0.5903(2) 0.0154(10) Uani 1 1 d . . .
C89 C -0.1425(3) 0.08200(11) 0.4766(2) 0.0222(12) Uani 1 1 d . . .
H89A H -0.1427 0.1040 0.4963 0.027 Uiso 1 1 calc R . .
C90 C -0.2385(3) 0.07644(13) 0.4301(2) 0.0345(14) Uani 1 1 d . . .
H90A H -0.2831 0.0762 0.4536 0.052 Uiso 1 1 calc R . .
H90B H -0.2402 0.0555 0.4084 0.052 Uiso 1 1 calc R . .
H90C H -0.2537 0.0941 0.3987 0.052 Uiso 1 1 calc R . .
C91 C -0.0726(3) 0.08330(12) 0.4407(2) 0.0302(13) Uani 1 1 d . . .
H91A H -0.0111 0.0861 0.4710 0.045 Uiso 1 1 calc R . .
H91B H -0.0867 0.1017 0.4109 0.045 Uiso 1 1 calc R . .
H91C H -0.0749 0.0629 0.4171 0.045 Uiso 1 1 calc R . .
C92 C -0.1154(5) 0.04679(13) 0.7023(3) 0.0512(19) Uani 1 1 d . . .
H92A H -0.1187 0.0710 0.7073 0.061 Uiso 1 1 calc R . .
C93 C -0.2028(5) 0.03248(18) 0.7074(3) 0.078(3) Uani 1 1 d . . .
H93A H -0.2550 0.0423 0.6751 0.117 Uiso 1 1 calc R . .
H93B H -0.2075 0.0369 0.7498 0.117 Uiso 1 1 calc R . .
H93C H -0.2029 0.0088 0.7005 0.117 Uiso 1 1 calc R . .
C94 C -0.0328(5) 0.03422(15) 0.7564(3) 0.070(2) Uani 1 1 d . . .
H94A H -0.0364 0.0423 0.7972 0.106 Uiso 1 1 calc R . .
H94B H 0.0239 0.0420 0.7499 0.106 Uiso 1 1 calc R . .
H94C H -0.0331 0.0103 0.7566 0.106 Uiso 1 1 calc R . .
C95 C -0.2421(3) 0.10479(11) 0.5814(2) 0.0183(11) Uani 1 1 d . . .
H95A H -0.2884 0.0886 0.5684 0.022 Uiso 1 1 calc R . .
C96 C -0.2631(3) 0.13772(11) 0.5792(2) 0.0166(10) Uani 1 1 d . . .
H96A H -0.3244 0.1453 0.5639 0.020 Uiso 1 1 calc R . .
C97 C -0.2059(3) 0.19997(11) 0.5170(2) 0.0206(11) Uani 1 1 d . . .
C98 C -0.2007(3) 0.23270(11) 0.5018(2) 0.0267(12) Uani 1 1 d . . .
H98A H -0.2027 0.2384 0.4598 0.032 Uiso 1 1 calc R . .
C99 C -0.1929(3) 0.25672(12) 0.5454(2) 0.0307(13) Uani 1 1 d . . .
H99A H -0.1881 0.2788 0.5337 0.037 Uiso 1 1 calc R . .
C100 C -0.1918(3) 0.24923(11) 0.6068(2) 0.0257(12) Uani 1 1 d . . .
H10B H -0.1878 0.2663 0.6367 0.031 Uiso 1 1 calc R . .
C101 C -0.1965(3) 0.21685(10) 0.6251(2) 0.0170(11) Uani 1 1 d . . .
C102 C -0.2002(3) 0.19218(11) 0.5805(2) 0.0184(11) Uani 1 1 d . . .
C103 C -0.2195(3) 0.17424(11) 0.4651(2) 0.0259(12) Uani 1 1 d . . .
H10C H -0.2002 0.1528 0.4866 0.031 Uiso 1 1 calc R . .
C104 C -0.3209(3) 0.17132(12) 0.4261(2) 0.0328(13) Uani 1 1 d . . .
H10D H -0.3563 0.1645 0.4539 0.049 Uiso 1 1 calc R . .
H10E H -0.3279 0.1550 0.3924 0.049 Uiso 1 1 calc R . .
H10F H -0.3433 0.1925 0.4069 0.049 Uiso 1 1 calc R . .
C105 C -0.1610(3) 0.18051(13) 0.4218(2) 0.0332(13) Uani 1 1 d . . .
H10G H -0.0987 0.1863 0.4477 0.050 Uiso 1 1 calc R . .
H10H H -0.1875 0.1985 0.3928 0.050 Uiso 1 1 calc R . .
H10I H -0.1593 0.1608 0.3972 0.050 Uiso 1 1 calc R . .
C106 C -0.2040(3) 0.20910(11) 0.6902(2) 0.0211(11) Uani 1 1 d . . .
H10J H -0.1718 0.1879 0.7043 0.025 Uiso 1 1 calc R . .
C107 C -0.3043(3) 0.20444(13) 0.6857(2) 0.0347(14) Uani 1 1 d . . .
H10K H -0.3305 0.1866 0.6561 0.052 Uiso 1 1 calc R . .
H10L H -0.3381 0.2246 0.6704 0.052 Uiso 1 1 calc R . .
H10M H -0.3086 0.1991 0.7278 0.052 Uiso 1 1 calc R . .
C108 C -0.1598(3) 0.23462(12) 0.7406(2) 0.0307(13) Uani 1 1 d . . .
H10N H -0.0952 0.2371 0.7437 0.046 Uiso 1 1 calc R . .
H10O H -0.1646 0.2276 0.7817 0.046 Uiso 1 1 calc R . .
H10P H -0.1913 0.2556 0.7287 0.046 Uiso 1 1 calc R . .
C109 C 0.0619(3) 0.22096(11) 0.5840(2) 0.0260(12) Uani 1 1 d . . .
H10Q H 0.0091 0.2195 0.6005 0.031 Uiso 1 1 calc R . .
H10R H 0.0413 0.2154 0.5381 0.031 Uiso 1 1 calc R . .
C110 C 0.1035(4) 0.25393(12) 0.5946(3) 0.0345(14) Uani 1 1 d . . .
H11U H 0.1042 0.2627 0.6365 0.041 Uiso 1 1 calc R . .
H11V H 0.0700 0.2693 0.5608 0.041 Uiso 1 1 calc R . .
C111 C 0.2006(4) 0.24806(12) 0.5925(3) 0.0387(15) Uani 1 1 d . . .
H11W H 0.2022 0.2474 0.5481 0.046 Uiso 1 1 calc R . .
H11X H 0.2431 0.2652 0.6162 0.046 Uiso 1 1 calc R . .
C112 C 0.2243(3) 0.21490(11) 0.6245(2) 0.0228(12) Uani 1 1 d . . .
H11Y H 0.2593 0.2016 0.6027 0.027 Uiso 1 1 calc R . .
H11Z H 0.2616 0.2176 0.6696 0.027 Uiso 1 1 calc R . .

loop_
_atom_site_aniso_label
_atom_site_aniso_U_11
_atom_site_aniso_U_22
_atom_site_aniso_U_33
_atom_site_aniso_U_23
_atom_site_aniso_U_13
_atom_site_aniso_U_12
Cr1 0.0159(4) 0.0139(4) 0.0133(4) -0.0008(3) 0.0045(3) 0.0007(3)
Cr2 0.0164(4) 0.0134(4) 0.0118(4) -0.0005(3) 0.0023(3) 0.0002(3)
Cr3 0.0164(4) 0.0124(4) 0.0118(4) 0.0006(3) 0.0017(3) -0.0002(3)
Cr4 0.0151(4) 0.0123(4) 0.0122(4) -0.0004(3) 0.0008(3) -0.0008(3)
Cl1 0.0176(6) 0.0226(6) 0.0115(6) -0.0004(5) 0.0033(5) -0.0013(5)
Cl2 0.0195(7) 0.0157(6) 0.0190(6) -0.0027(5) 0.0064(5) -0.0003(5)
Cl3 0.0172(6) 0.0154(6) 0.0166(6) 0.0025(5) 0.0033(5) 0.0016(5)
Cl5 0.0166(6) 0.0165(6) 0.0172(6) 0.0047(5) 0.0025(5) 0.0009(5)
Cl6 0.0166(6) 0.0173(6) 0.0197(6) -0.0031(5) 0.0030(5) -0.0005(5)
Cl7 0.0175(6) 0.0190(6) 0.0125(6) 0.0003(5) 0.0007(5) -0.0031(5)
Cl8 0.0322(7) 0.0212(7) 0.0160(6) 0.0002(5) 0.0102(5) 0.0013(6)
Cl4 0.0253(7) 0.0149(6) 0.0206(6) -0.0015(5) 0.0097(5) 0.0029(5)
N1 0.012(2) 0.018(2) 0.014(2) -0.0013(16) 0.0044(17) 0.0047(17)
N2 0.018(2) 0.015(2) 0.013(2) -0.0019(16) 0.0032(17) -0.0019(17)
N3 0.015(2) 0.013(2) 0.019(2) 0.0000(16) 0.0076(18) 0.0003(17)
N4 0.016(2) 0.015(2) 0.011(2) 0.0007(16) 0.0035(17) 0.0012(17)
N5 0.018(2) 0.0091(19) 0.012(2) -0.0035(15) 0.0036(17) -0.0085(17)
N6 0.016(2) 0.015(2) 0.011(2) 0.0030(16) 0.0015(17) 0.0093(17)
N7 0.012(2) 0.015(2) 0.0075(19) -0.0053(16) -0.0036(16) -0.0054(17)
N8 0.018(2) 0.0091(19) 0.013(2) -0.0042(16) 0.0057(17) -0.0017(17)
O1 0.0214(19) 0.0269(19) 0.0125(17) 0.0034(14) 0.0095(15) 0.0029(15)
O2 0.0194(19) 0.0120(17) 0.0222(18) 0.0072(14) 0.0041(15) -0.0004(14)
C1 0.017(3) 0.021(3) 0.023(3) 0.006(2) 0.003(2) 0.005(2)
C2 0.034(3) 0.027(3) 0.026(3) 0.010(2) 0.006(3) 0.005(3)
C3 0.043(4) 0.023(3) 0.042(4) 0.013(3) 0.020(3) 0.009(3)
C4 0.037(3) 0.019(3) 0.034(3) -0.002(2) 0.019(3) 0.002(2)
C5 0.018(3) 0.020(3) 0.028(3) -0.001(2) 0.008(2) -0.001(2)
C6 0.020(3) 0.012(3) 0.028(3) 0.003(2) 0.010(2) 0.004(2)
C7 0.025(3) 0.023(3) 0.019(3) 0.002(2) 0.000(2) -0.001(2)
C8 0.033(3) 0.039(3) 0.022(3) -0.001(2) 0.007(3) 0.005(3)
C9 0.039(4) 0.042(4) 0.021(3) -0.002(3) -0.002(3) -0.003(3)
C10 0.034(3) 0.016(3) 0.025(3) -0.004(2) 0.016(3) 0.006(2)
C11 0.047(4) 0.024(3) 0.028(3) 0.001(2) 0.015(3) 0.008(3)
C12 0.047(4) 0.036(3) 0.042(4) 0.003(3) 0.028(3) 0.011(3)
C13 0.014(3) 0.024(3) 0.017(3) 0.000(2) 0.001(2) 0.009(2)
C14 0.015(3) 0.023(3) 0.015(3) -0.002(2) 0.001(2) -0.007(2)
C15 0.014(3) 0.017(3) 0.023(3) -0.001(2) 0.003(2) -0.002(2)
C16 0.019(3) 0.021(3) 0.029(3) -0.002(2) 0.004(2) 0.001(2)
C17 0.023(3) 0.017(3) 0.032(3) -0.008(2) 0.002(2) 0.004(2)
C18 0.015(3) 0.031(3) 0.023(3) -0.013(2) 0.003(2) -0.003(2)
C19 0.005(2) 0.019(3) 0.028(3) -0.006(2) 0.005(2) -0.004(2)
C20 0.007(2) 0.016(3) 0.023(3) -0.001(2) 0.003(2) -0.002(2)
C21 0.026(3) 0.019(3) 0.021(3) 0.002(2) 0.009(2) 0.000(2)
C22 0.044(4) 0.032(3) 0.022(3) 0.005(2) 0.005(3) 0.011(3)
C23 0.048(4) 0.039(3) 0.035(3) 0.002(3) 0.020(3) -0.003(3)
C24 0.025(3) 0.019(3) 0.017(3) -0.005(2) 0.002(2) -0.002(2)
C25 0.033(3) 0.026(3) 0.020(3) -0.002(2) 0.007(2) -0.001(2)
C26 0.034(3) 0.037(3) 0.021(3) 0.000(2) 0.002(3) -0.006(3)
C27 0.029(3) 0.019(3) 0.020(3) 0.008(2) 0.008(2) -0.001(2)
C28 0.043(4) 0.029(3) 0.023(3) 0.009(2) 0.002(3) -0.005(3)
C29 0.041(4) 0.030(3) 0.027(3) 0.022(3) -0.002(3) 0.000(3)
C30 0.031(3) 0.019(3) 0.049(4) 0.016(3) 0.013(3) 0.005(2)
C31 0.023(3) 0.021(3) 0.025(3) 0.010(2) 0.009(2) 0.000(2)
C32 0.022(3) 0.014(3) 0.021(3) 0.008(2) 0.004(2) -0.001(2)
C33 0.043(4) 0.024(3) 0.014(3) 0.006(2) 0.001(3) 0.002(3)
C34 0.064(4) 0.040(4) 0.021(3) -0.002(3) 0.013(3) 0.003(3)
C35 0.041(4) 0.060(4) 0.029(3) 0.000(3) 0.016(3) 0.006(3)
C36 0.050(4) 0.019(3) 0.037(3) 0.003(2) 0.021(3) 0.005(3)
C37 0.058(4) 0.030(3) 0.039(4) -0.002(3) 0.018(3) -0.004(3)
C38 0.066(5) 0.036(4) 0.065(5) 0.008(3) 0.037(4) 0.017(3)
C39 0.018(3) 0.016(3) 0.024(3) -0.004(2) 0.013(2) -0.002(2)
C40 0.016(3) 0.023(3) 0.014(3) -0.002(2) -0.005(2) 0.000(2)
C41 0.019(3) 0.027(3) 0.012(3) 0.002(2) -0.004(2) -0.006(2)
C42 0.040(4) 0.036(3) 0.021(3) 0.009(3) -0.001(3) -0.001(3)
C43 0.050(4) 0.057(4) 0.016(3) 0.004(3) 0.009(3) -0.003(3)
C44 0.046(4) 0.048(4) 0.019(3) -0.012(3) 0.008(3) -0.003(3)
C45 0.017(3) 0.034(3) 0.021(3) -0.008(2) -0.003(2) -0.005(2)
C46 0.011(3) 0.021(3) 0.016(3) -0.001(2) 0.001(2) -0.003(2)
C47 0.013(3) 0.022(3) 0.017(3) 0.006(2) -0.004(2) -0.002(2)
C48 0.027(3) 0.038(3) 0.031(3) 0.000(3) 0.005(3) 0.000(3)
C49 0.040(4) 0.029(3) 0.037(3) 0.005(3) 0.003(3) 0.000(3)
C50 0.025(3) 0.031(3) 0.020(3) -0.004(2) 0.000(2) 0.003(2)
C51 0.037(4) 0.031(3) 0.036(3) -0.005(3) 0.002(3) 0.005(3)
C52 0.039(4) 0.052(4) 0.037(3) -0.015(3) 0.011(3) 0.014(3)
C53 0.026(3) 0.032(3) 0.013(3) -0.003(2) -0.002(2) 0.002(2)
C54 0.039(4) 0.028(3) 0.019(3) 0.000(2) 0.005(3) 0.003(3)
C55 0.053(4) 0.033(3) 0.019(3) -0.004(2) 0.013(3) -0.011(3)
C56 0.028(3) 0.021(3) 0.031(3) 0.006(2) 0.018(3) 0.006(2)
C57 0.011(3) 0.024(3) 0.023(3) -0.007(2) 0.004(2) -0.007(2)
C58 0.017(3) 0.034(3) 0.030(3) -0.020(3) 0.005(2) -0.010(2)
C59 0.023(3) 0.050(4) 0.017(3) -0.009(3) 0.010(2) -0.010(3)
C60 0.024(3) 0.030(3) 0.016(3) -0.002(2) 0.006(2) -0.014(2)
C61 0.009(3) 0.031(3) 0.016(3) -0.001(2) 0.000(2) -0.008(2)
C62 0.009(3) 0.027(3) 0.017(3) -0.007(2) 0.001(2) -0.002(2)
C63 0.021(3) 0.017(3) 0.035(3) -0.018(2) 0.010(2) -0.004(2)
C64 0.033(3) 0.027(3) 0.038(3) -0.008(3) 0.003(3) -0.011(3)
C65 0.035(4) 0.031(3) 0.047(4) -0.020(3) 0.005(3) -0.004(3)
C66 0.025(3) 0.027(3) 0.010(2) 0.003(2) -0.001(2) 0.004(2)
C67 0.044(4) 0.026(3) 0.019(3) 0.004(2) 0.007(3) -0.003(3)
C68 0.034(4) 0.048(4) 0.031(3) 0.002(3) 0.003(3) 0.011(3)
C69 0.013(3) 0.012(2) 0.023(3) -0.003(2) 0.002(2) -0.004(2)
C70 0.013(3) 0.020(3) 0.021(3) 0.003(2) 0.005(2) -0.001(2)
C71 0.019(3) 0.025(3) 0.024(3) -0.004(2) 0.010(2) -0.010(2)
C72 0.035(3) 0.033(3) 0.012(3) -0.004(2) 0.005(2) -0.009(3)
C73 0.051(4) 0.034(3) 0.028(3) -0.017(3) 0.020(3) -0.010(3)
C74 0.048(4) 0.021(3) 0.029(3) -0.006(2) 0.018(3) -0.005(3)
C75 0.025(3) 0.020(3) 0.022(3) 0.000(2) 0.009(2) -0.003(2)
C76 0.022(3) 0.020(3) 0.019(3) -0.003(2) 0.012(2) -0.003(2)
C77 0.036(3) 0.020(3) 0.015(3) 0.001(2) 0.011(2) -0.005(2)
C78 0.039(4) 0.029(3) 0.044(4) 0.004(3) 0.018(3) -0.001(3)
C79 0.046(4) 0.042(3) 0.019(3) 0.008(3) 0.005(3) 0.007(3)
C80 0.042(4) 0.023(3) 0.021(3) 0.000(2) 0.010(3) 0.008(3)
C81 0.080(5) 0.022(3) 0.035(3) -0.001(3) 0.031(3) -0.014(3)
C82 0.057(4) 0.040(4) 0.032(3) 0.005(3) 0.013(3) 0.008(3)
C83 0.020(3) 0.020(3) 0.018(3) -0.001(2) 0.003(2) -0.004(2)
C84 0.029(3) 0.025(3) 0.022(3) -0.004(2) 0.010(2) -0.003(2)
C85 0.031(3) 0.009(3) 0.046(4) -0.004(2) 0.016(3) 0.000(2)
C86 0.036(3) 0.016(3) 0.027(3) 0.004(2) 0.004(3) -0.006(2)
C87 0.029(3) 0.014(3) 0.023(3) 0.000(2) 0.003(2) -0.006(2)
C88 0.015(3) 0.009(2) 0.021(3) -0.005(2) 0.004(2) -0.008(2)
C89 0.028(3) 0.022(3) 0.016(3) -0.003(2) 0.006(2) 0.004(2)
C90 0.034(3) 0.042(3) 0.027(3) 0.001(3) 0.008(3) 0.001(3)
C91 0.040(4) 0.027(3) 0.021(3) -0.003(2) 0.007(3) -0.005(3)
C92 0.120(6) 0.013(3) 0.032(4) 0.007(2) 0.039(4) 0.014(3)
C93 0.104(6) 0.108(6) 0.041(4) 0.050(4) 0.050(4) 0.074(5)
C94 0.121(7) 0.064(5) 0.017(3) 0.001(3) 0.009(4) -0.047(5)
C95 0.021(3) 0.019(3) 0.016(3) -0.002(2) 0.007(2) -0.008(2)
C96 0.012(3) 0.023(3) 0.014(2) 0.003(2) 0.002(2) 0.002(2)
C97 0.015(3) 0.023(3) 0.022(3) 0.002(2) 0.002(2) 0.005(2)
C98 0.027(3) 0.025(3) 0.025(3) 0.009(2) 0.004(2) 0.009(2)
C99 0.034(3) 0.016(3) 0.041(3) 0.010(2) 0.011(3) 0.004(2)
C100 0.030(3) 0.017(3) 0.028(3) 0.005(2) 0.005(2) 0.004(2)
C101 0.012(3) 0.015(3) 0.023(3) 0.001(2) 0.003(2) 0.004(2)
C102 0.011(3) 0.018(3) 0.027(3) 0.006(2) 0.006(2) 0.005(2)
C103 0.037(3) 0.019(3) 0.018(3) 0.003(2) 0.003(2) 0.006(2)
C104 0.035(3) 0.032(3) 0.025(3) 0.003(2) 0.000(3) 0.004(3)
C105 0.036(3) 0.040(3) 0.022(3) 0.001(3) 0.008(3) 0.006(3)
C106 0.027(3) 0.019(3) 0.019(3) -0.001(2) 0.010(2) 0.003(2)
C107 0.034(3) 0.039(3) 0.034(3) -0.002(3) 0.014(3) 0.004(3)
C108 0.037(3) 0.031(3) 0.021(3) -0.001(2) 0.005(3) 0.007(3)
C109 0.023(3) 0.023(3) 0.031(3) 0.011(2) 0.006(2) 0.003(2)
C110 0.037(4) 0.021(3) 0.038(3) 0.008(2) 0.002(3) -0.001(3)
C111 0.038(4) 0.027(3) 0.048(4) 0.013(3) 0.009(3) -0.009(3)
C112 0.017(3) 0.023(3) 0.026(3) 0.001(2) 0.004(2) -0.005(2)

loop_
_atom_type_symbol
_atom_type_description
_atom_type_scat_dispersion_real
_atom_type_scat_dispersion_imag
_atom_type_scat_source
C C 0.0033 0.0016 'International Tables Vol C Tables 4.2.6.8 and 6.1.1.4'
H H 0.0000 0.0000 'International Tables Vol C Tables 4.2.6.8 and 6.1.1.4'
N N 0.0061 0.0033 'International Tables Vol C Tables 4.2.6.8 and 6.1.1.4'
O O 0.0106 0.0060 'International Tables Vol C Tables 4.2.6.8 and 6.1.1.4'
Cl Cl 0.1484 0.1585 'International Tables Vol C Tables 4.2.6.8 and 6.1.1.4'
Cr Cr 0.3209 0.6236 'International Tables Vol C Tables 4.2.6.8 and 6.1.1.4'

loop_
_geom_angle_atom_site_label_1
_geom_angle_atom_site_label_2
_geom_angle_atom_site_label_3
_geom_angle
_geom_angle_site_symmetry_1
_geom_angle_site_symmetry_3
_geom_angle_publ_flag
N1 Cr1 N2 80.78(15) . . ?
N1 Cr1 O1 94.05(13) . . ?
N2 Cr1 O1 95.04(13) . . ?
N1 Cr1 Cl1 95.90(10) . . ?
N2 Cr1 Cl1 96.53(11) . . ?
O1 Cr1 Cl1 165.81(9) . . ?
N1 Cr1 Cl3 177.29(11) . . ?
N2 Cr1 Cl3 96.51(11) . . ?
O1 Cr1 Cl3 86.04(9) . . ?
Cl1 Cr1 Cl3 84.50(4) . . ?
N1 Cr1 Cl2 96.15(11) . . ?
N2 Cr1 Cl2 176.30(11) . . ?
O1 Cr1 Cl2 87.22(9) . . ?
Cl1 Cr1 Cl2 81.68(4) . . ?
Cl3 Cr1 Cl2 86.56(4) . . ?
N3 Cr2 N4 81.00(15) . . ?
N3 Cr2 Cl4 91.19(11) . . ?
N4 Cr2 Cl4 93.25(11) . . ?
N3 Cr2 Cl2 95.85(11) . . ?
N4 Cr2 Cl2 94.34(11) . . ?
Cl4 Cr2 Cl2 170.37(5) . . ?
N3 Cr2 Cl1 99.53(11) . . ?
N4 Cr2 Cl1 173.86(11) . . ?
Cl4 Cr2 Cl1 92.85(5) . . ?
Cl2 Cr2 Cl1 79.53(4) . . ?
N3 Cr2 Cl3 179.34(12) . . ?
N4 Cr2 Cl3 98.35(11) . . ?
Cl4 Cr2 Cl3 88.76(5) . . ?
Cl2 Cr2 Cl3 84.28(4) . . ?
Cl1 Cr2 Cl3 81.12(4) . . ?
N5 Cr3 N6 81.45(15) . . ?
N5 Cr3 Cl8 91.41(11) . . ?
N6 Cr3 Cl8 92.94(11) . . ?
N5 Cr3 Cl5 97.86(11) . . ?
N6 Cr3 Cl5 172.77(11) . . ?
Cl8 Cr3 Cl5 94.27(5) . . ?
N5 Cr3 Cl6 179.63(12) . . ?
N6 Cr3 Cl6 98.80(11) . . ?
Cl8 Cr3 Cl6 88.30(5) . . ?
Cl5 Cr3 Cl6 81.92(4) . . ?
N5 Cr3 Cl7 96.50(10) . . ?
N6 Cr3 Cl7 92.72(11) . . ?
Cl8 Cr3 Cl7 170.88(5) . . ?
Cl5 Cr3 Cl7 80.19(4) . . ?
Cl6 Cr3 Cl7 83.77(4) . . ?
N7 Cr4 N8 81.11(15) . . ?
N7 Cr4 O2 93.29(13) . . ?
N8 Cr4 O2 92.12(13) . . ?
N7 Cr4 Cl5 95.21(11) . . ?
N8 Cr4 Cl5 96.80(10) . . ?
O2 Cr4 Cl5 168.52(9) . . ?
N7 Cr4 Cl7 176.94(11) . . ?
N8 Cr4 Cl7 97.02(11) . . ?
O2 Cr4 Cl7 89.19(9) . . ?
Cl5 Cr4 Cl7 82.58(4) . . ?
N7 Cr4 Cl6 96.07(11) . . ?
N8 Cr4 Cl6 177.09(11) . . ?
O2 Cr4 Cl6 87.31(9) . . ?
Cl5 Cr4 Cl6 84.14(4) . . ?
Cl7 Cr4 Cl6 85.82(4) . . ?
Cr1 Cl1 Cr2 80.47(4) . . ?
Cr1 Cl2 Cr2 80.45(4) . . ?
Cr1 Cl3 Cr2 79.64(4) . . ?
Cr4 Cl5 Cr3 80.35(4) . . ?
Cr4 Cl6 Cr3 79.79(4) . . ?
Cr4 Cl7 Cr3 79.99(4) . . ?
C13 N1 C6 116.1(4) . . ?
C13 N1 Cr1 112.2(3) . . ?
C6 N1 Cr1 131.3(3) . . ?
C14 N2 C20 116.2(4) . . ?
C14 N2 Cr1 112.4(3) . . ?
C20 N2 Cr1 130.9(3) . . ?
C39 N3 C32 118.9(4) . . ?
C39 N3 Cr2 111.7(3) . . ?
C32 N3 Cr2 129.4(3) . . ?
C40 N4 C46 117.6(4) . . ?
C40 N4 Cr2 111.4(3) . . ?
C46 N4 Cr2 130.8(3) . . ?
C95 N5 C88 118.8(4) . . ?
C95 N5 Cr3 110.7(3) . . ?
C88 N5 Cr3 130.4(3) . . ?
C96 N6 C102 121.8(4) . . ?
C96 N6 Cr3 111.0(3) . . ?
C102 N6 Cr3 126.6(3) . . ?
C69 N7 C62 117.8(4) . . ?
C69 N7 Cr4 112.1(3) . . ?
C62 N7 Cr4 128.8(3) . . ?
C70 N8 C76 115.9(4) . . ?
C70 N8 Cr4 111.9(3) . . ?
C76 N8 Cr4 131.8(3) . . ?
C56 O1 C53 105.7(3) . . ?
C56 O1 Cr1 130.6(3) . . ?
C53 O1 Cr1 123.7(3) . . ?
C112 O2 C109 108.8(3) . . ?
C112 O2 Cr4 127.0(3) . . ?
C109 O2 Cr4 124.2(3) . . ?
C6 C1 C2 118.5(4) . . ?
C6 C1 C7 123.8(4) . . ?
C2 C1 C7 117.7(4) . . ?
C3 C2 C1 121.5(5) . . ?
C2 C3 C4 120.0(5) . . ?
C5 C4 C3 120.3(5) . . ?
C4 C5 C6 118.8(4) . . ?
C4 C5 C10 119.3(4) . . ?
C6 C5 C10 121.8(4) . . ?
C1 C6 C5 120.9(4) . . ?
C1 C6 N1 119.1(4) . . ?
C5 C6 N1 120.0(4) . . ?
C8 C7 C9 110.8(4) . . ?
C8 C7 C1 112.6(4) . . ?
C9 C7 C1 110.9(4) . . ?
C5 C10 C12 109.0(4) . . ?
C5 C10 C11 113.9(4) . . ?
C12 C10 C11 110.3(4) . . ?
N1 C13 C14 116.8(4) . . ?
N2 C14 C13 115.8(4) . . ?
C16 C15 C20 117.9(4) . . ?
C16 C15 C21 119.4(4) . . ?
C20 C15 C21 122.5(4) . . ?
C17 C16 C15 122.1(5) . . ?
C16 C17 C18 118.8(4) . . ?
C19 C18 C17 122.2(5) . . ?
C18 C19 C20 117.8(4) . . ?
C18 C19 C24 119.2(4) . . ?
C20 C19 C24 123.0(4) . . ?
C15 C20 C19 121.1(4) . . ?
C15 C20 N2 120.3(4) . . ?
C19 C20 N2 118.6(4) . . ?
C15 C21 C22 113.3(4) . . ?
C15 C21 C23 109.9(4) . . ?
C22 C21 C23 111.2(4) . . ?
C25 C24 C19 112.0(4) . . ?
C25 C24 C26 110.9(4) . . ?
C19 C24 C26 109.7(4) . . ?
C28 C27 C32 117.2(5) . . ?
C28 C27 C33 119.3(4) . . ?
C32 C27 C33 123.2(4) . . ?
C29 C28 C27 122.3(5) . . ?
C28 C29 C30 119.2(5) . . ?
C29 C30 C31 121.3(5) . . ?
C32 C31 C30 118.2(5) . . ?
C32 C31 C36 122.6(4) . . ?
C30 C31 C36 119.0(4) . . ?
C31 C32 C27 121.6(4) . . ?
C31 C32 N3 118.9(4) . . ?
C27 C32 N3 119.4(4) . . ?
C27 C33 C34 112.4(4) . . ?
C27 C33 C35 110.8(4) . . ?
C34 C33 C35 111.3(4) . . ?
C31 C36 C38 114.1(5) . . ?
C31 C36 C37 110.1(4) . . ?
C38 C36 C37 110.3(4) . . ?
N3 C39 C40 115.9(4) . . ?
N4 C40 C39 115.8(4) . . ?
C42 C41 C46 117.7(4) . . ?
C42 C41 C47 120.0(4) . . ?
C46 C41 C47 122.2(4) . . ?
C43 C42 C41 121.8(5) . . ?
C42 C43 C44 119.7(5) . . ?
C43 C44 C45 121.1(5) . . ?
C44 C45 C46 118.3(5) . . ?
C44 C45 C50 118.7(5) . . ?
C46 C45 C50 123.0(4) . . ?
C41 C46 C45 121.4(4) . . ?
C41 C46 N4 120.2(4) . . ?
C45 C46 N4 118.3(4) . . ?
C41 C47 C48 110.1(4) . . ?
C41 C47 C49 114.2(4) . . ?
C48 C47 C49 110.6(4) . . ?
C45 C50 C52 112.1(4) . . ?
C45 C50 C51 112.2(4) . . ?
C52 C50 C51 109.0(4) . . ?
O1 C53 C54 102.6(4) . . ?
C53 C54 C55 103.4(4) . . ?
C54 C55 C56 104.8(4) . . ?
O1 C56 C55 105.1(4) . . ?
C58 C57 C62 116.3(4) . . ?
C58 C57 C63 120.7(4) . . ?
C62 C57 C63 122.7(4) . . ?
C59 C58 C57 122.4(5) . . ?
C58 C59 C60 120.2(5) . . ?
C59 C60 C61 120.2(5) . . ?
C62 C61 C60 118.3(4) . . ?
C62 C61 C66 124.0(4) . . ?
C60 C61 C66 117.8(4) . . ?
C61 C62 C57 122.6(4) . . ?
C61 C62 N7 117.8(4) . . ?
C57 C62 N7 119.6(4) . . ?
C57 C63 C64 110.5(4) . . ?
C57 C63 C65 113.8(4) . . ?
C64 C63 C65 110.6(4) . . ?
C61 C66 C68 111.9(4) . . ?
C61 C66 C67 113.7(4) . . ?
C68 C66 C67 109.1(4) . . ?
N7 C69 C70 116.8(4) . . ?
N8 C70 C69 116.6(4) . . ?
C72 C71 C76 119.1(4) . . ?
C72 C71 C77 118.9(4) . . ?
C76 C71 C77 121.9(4) . . ?
C73 C72 C71 120.5(5) . . ?
C72 C73 C74 120.1(5) . . ?
C73 C74 C75 121.8(5) . . ?
C74 C75 C76 117.5(4) . . ?
C74 C75 C80 118.5(4) . . ?
C76 C75 C80 124.0(4) . . ?
C75 C76 C71 120.8(4) . . ?
C75 C76 N8 118.6(4) . . ?
C71 C76 N8 120.6(4) . . ?
C71 C77 C79 112.6(4) . . ?
C71 C77 C78 109.4(4) . . ?
C79 C77 C78 109.4(4) . . ?
C75 C80 C82 111.5(4) . . ?
C75 C80 C81 111.2(4) . . ?
C82 C80 C81 111.3(4) . . ?
C84 C83 C88 118.3(4) . . ?
C84 C83 C89 119.5(4) . . ?
C88 C83 C89 122.1(4) . . ?
C85 C84 C83 120.9(5) . . ?
C84 C85 C86 120.3(5) . . ?
C85 C86 C87 121.8(5) . . ?
C86 C87 C88 118.8(4) . . ?
C86 C87 C92 119.8(4) . . ?
C88 C87 C92 121.4(4) . . ?
C83 C88 C87 119.9(4) . . ?
C83 C88 N5 119.4(4) . . ?
C87 C88 N5 120.8(4) . . ?
C83 C89 C91 113.1(4) . . ?
C83 C89 C90 111.9(4) . . ?
C91 C89 C90 110.1(4) . . ?
C93 C92 C87 110.8(5) . . ?
C93 C92 C94 110.7(5) . . ?
C87 C92 C94 112.3(5) . . ?
N5 C95 C96 116.6(4) . . ?
N6 C96 C95 116.6(4) . . ?
C98 C97 C102 117.8(4) . . ?
C98 C97 C103 119.4(4) . . ?
C102 C97 C103 122.9(4) . . ?
C99 C98 C97 121.9(5) . . ?
C98 C99 C100 120.4(5) . . ?
C99 C100 C101 120.5(5) . . ?
C100 C101 C102 118.5(4) . . ?
C100 C101 C106 120.1(4) . . ?
C102 C101 C106 121.3(4) . . ?
C101 C102 C97 120.8(4) . . ?
C101 C102 N6 120.4(4) . . ?
C97 C102 N6 118.7(4) . . ?
C105 C103 C97 112.7(4) . . ?
C105 C103 C104 110.7(4) . . ?
C97 C103 C104 110.8(4) . . ?
C101 C106 C108 113.8(4) . . ?
C101 C106 C107 109.8(4) . . ?
C108 C106 C107 110.1(4) . . ?
O2 C109 C110 103.7(4) . . ?
C109 C110 C111 103.2(4) . . ?
C112 C111 C110 102.7(4) . . ?
O2 C112 C111 105.9(4) . . ?

loop_
_geom_bond_atom_site_label_1
_geom_bond_atom_site_label_2
_geom_bond_distance
_geom_bond_site_symmetry_2
_geom_bond_publ_flag
Cr1 N1 1.984(4) . ?
Cr1 N2 1.986(4) . ?
Cr1 O1 2.064(3) . ?
Cr1 Cl1 2.3507(13) . ?
Cr1 Cl3 2.3729(13) . ?
Cr1 Cl2 2.3802(13) . ?
Cr2 N3 1.964(3) . ?
Cr2 N4 1.976(4) . ?
Cr2 Cl4 2.2776(13) . ?
Cr2 Cl2 2.4047(13) . ?
Cr2 Cl1 2.4324(13) . ?
Cr2 Cl3 2.4517(13) . ?
Cr3 N5 1.974(3) . ?
Cr3 N6 1.978(3) . ?
Cr3 Cl8 2.2920(13) . ?
Cr3 Cl5 2.4162(13) . ?
Cr3 Cl6 2.4195(13) . ?
Cr3 Cl7 2.4202(13) . ?
Cr4 N7 1.983(3) . ?
Cr4 N8 1.996(3) . ?
Cr4 O2 2.052(3) . ?
Cr4 Cl5 2.3531(13) . ?
Cr4 Cl7 2.3673(13) . ?
Cr4 Cl6 2.3781(13) . ?
N1 C13 1.330(5) . ?
N1 C6 1.451(5) . ?
N2 C14 1.339(5) . ?
N2 C20 1.456(5) . ?
N3 C39 1.333(5) . ?
N3 C32 1.452(5) . ?
N4 C40 1.334(5) . ?
N4 C46 1.448(5) . ?
N5 C95 1.337(5) . ?
N5 C88 1.443(5) . ?
N6 C96 1.330(5) . ?
N6 C102 1.448(5) . ?
N7 C69 1.336(5) . ?
N7 C62 1.456(5) . ?
N8 C70 1.331(5) . ?
N8 C76 1.457(5) . ?
O1 C56 1.457(5) . ?
O1 C53 1.469(5) . ?
O2 C112 1.463(5) . ?
O2 C109 1.475(5) . ?
C1 C6 1.393(6) . ?
C1 C2 1.395(6) . ?
C1 C7 1.530(6) . ?
C2 C3 1.355(7) . ?
C3 C4 1.399(6) . ?
C4 C5 1.386(6) . ?
C5 C6 1.399(6) . ?
C5 C10 1.522(6) . ?
C7 C8 1.525(6) . ?
C7 C9 1.526(6) . ?
C10 C12 1.528(6) . ?
C10 C11 1.528(6) . ?
C13 C14 1.389(6) . ?
C15 C16 1.385(6) . ?
C15 C20 1.411(6) . ?
C15 C21 1.509(6) . ?
C16 C17 1.381(6) . ?
C17 C18 1.383(6) . ?
C18 C19 1.384(6) . ?
C19 C20 1.412(6) . ?
C19 C24 1.526(6) . ?
C21 C22 1.525(6) . ?
C21 C23 1.526(6) . ?
C24 C25 1.519(6) . ?
C24 C26 1.544(6) . ?
C27 C28 1.401(6) . ?
C27 C32 1.406(6) . ?
C27 C33 1.511(6) . ?
C28 C29 1.376(7) . ?
C29 C30 1.381(7) . ?
C30 C31 1.402(6) . ?
C31 C32 1.395(6) . ?
C31 C36 1.509(6) . ?
C33 C34 1.518(7) . ?
C33 C35 1.530(7) . ?
C36 C38 1.512(7) . ?
C36 C37 1.546(7) . ?
C39 C40 1.394(6) . ?
C41 C42 1.397(6) . ?
C41 C46 1.406(6) . ?
C41 C47 1.503(6) . ?
C42 C43 1.380(7) . ?
C43 C44 1.388(7) . ?
C44 C45 1.393(6) . ?
C45 C46 1.411(6) . ?
C45 C50 1.517(6) . ?
C47 C48 1.521(6) . ?
C47 C49 1.539(6) . ?
C50 C52 1.531(6) . ?
C50 C51 1.543(6) . ?
C53 C54 1.491(6) . ?
C54 C55 1.509(7) . ?
C55 C56 1.545(6) . ?
C57 C58 1.397(6) . ?
C57 C62 1.405(6) . ?
C57 C63 1.495(6) . ?
C58 C59 1.379(7) . ?
C59 C60 1.380(6) . ?
C60 C61 1.404(6) . ?
C61 C62 1.399(6) . ?
C61 C66 1.511(6) . ?
C63 C64 1.522(6) . ?
C63 C65 1.544(6) . ?
C66 C68 1.525(6) . ?
C66 C67 1.530(6) . ?
C69 C70 1.387(6) . ?
C71 C72 1.391(6) . ?
C71 C76 1.405(6) . ?
C71 C77 1.516(6) . ?
C72 C73 1.362(7) . ?
C73 C74 1.386(7) . ?
C74 C75 1.390(6) . ?
C75 C76 1.400(6) . ?
C75 C80 1.523(6) . ?
C77 C79 1.526(6) . ?
C77 C78 1.531(6) . ?
C80 C82 1.526(7) . ?
C80 C81 1.538(7) . ?
C83 C84 1.402(6) . ?
C83 C88 1.406(6) . ?
C83 C89 1.506(6) . ?
C84 C85 1.361(6) . ?
C85 C86 1.366(6) . ?
C86 C87 1.370(6) . ?
C87 C88 1.412(6) . ?
C87 C92 1.502(7) . ?
C89 C91 1.524(6) . ?
C89 C90 1.530(6) . ?
C92 C93 1.500(9) . ?
C92 C94 1.538(8) . ?
C95 C96 1.384(6) . ?
C97 C98 1.391(6) . ?
C97 C102 1.417(6) . ?
C97 C103 1.524(6) . ?
C98 C99 1.356(6) . ?
C99 C100 1.389(6) . ?
C100 C101 1.395(6) . ?
C101 C102 1.401(6) . ?
C101 C106 1.513(6) . ?
C103 C105 1.526(6) . ?
C103 C104 1.533(6) . ?
C106 C108 1.525(6) . ?
C106 C107 1.526(6) . ?
C109 C110 1.482(6) . ?
C110 C111 1.526(7) . ?
C111 C112 1.523(6) . ?

loop_
_geom_torsion_atom_site_label_1
_geom_torsion_atom_site_label_2
_geom_torsion_atom_site_label_3
_geom_torsion_atom_site_label_4
_geom_torsion
_geom_torsion_site_symmetry_1
_geom_torsion_site_symmetry_2
_geom_torsion_site_symmetry_3
_geom_torsion_site_symmetry_4
_geom_torsion_publ_flag
N1 Cr1 Cl1 Cr2 -139.65(11) . . . . ?
N2 Cr1 Cl1 Cr2 138.99(11) . . . . ?
O1 Cr1 Cl1 Cr2 -5.4(4) . . . . ?
Cl3 Cr1 Cl1 Cr2 43.04(4) . . . . ?
Cl2 Cr1 Cl1 Cr2 -44.28(4) . . . . ?
N3 Cr2 Cl1 Cr1 138.30(11) . . . . ?
Cl4 Cr2 Cl1 Cr1 -130.01(4) . . . . ?
Cl2 Cr2 Cl1 Cr1 44.05(4) . . . . ?
Cl3 Cr2 Cl1 Cr1 -41.72(4) . . . . ?
N1 Cr1 Cl2 Cr2 140.02(10) . . . . ?
O1 Cr1 Cl2 Cr2 -126.21(9) . . . . ?
Cl1 Cr1 Cl2 Cr2 44.93(4) . . . . ?
Cl3 Cr1 Cl2 Cr2 -40.01(4) . . . . ?
N3 Cr2 Cl2 Cr1 -142.02(11) . . . . ?
N4 Cr2 Cl2 Cr1 136.61(11) . . . . ?
Cl1 Cr2 Cl2 Cr1 -43.37(4) . . . . ?
Cl3 Cr2 Cl2 Cr1 38.63(4) . . . . ?
N2 Cr1 Cl3 Cr2 -138.72(10) . . . . ?
O1 Cr1 Cl3 Cr2 126.65(9) . . . . ?
Cl1 Cr1 Cl3 Cr2 -42.75(4) . . . . ?
Cl2 Cr1 Cl3 Cr2 39.21(4) . . . . ?
N4 Cr2 Cl3 Cr1 -132.44(11) . . . . ?
Cl4 Cr2 Cl3 Cr1 134.45(4) . . . . ?
Cl2 Cr2 Cl3 Cr1 -38.88(4) . . . . ?
Cl1 Cr2 Cl3 Cr1 41.37(4) . . . . ?
N7 Cr4 Cl5 Cr3 137.98(11) . . . . ?
N8 Cr4 Cl5 Cr3 -140.38(11) . . . . ?
O2 Cr4 Cl5 Cr3 0.4(5) . . . . ?
Cl7 Cr4 Cl5 Cr3 -44.15(4) . . . . ?
Cl6 Cr4 Cl5 Cr3 42.39(4) . . . . ?
N5 Cr3 Cl5 Cr4 138.56(10) . . . . ?
Cl8 Cr3 Cl5 Cr4 -129.42(4) . . . . ?
Cl6 Cr3 Cl5 Cr4 -41.74(4) . . . . ?
Cl7 Cr3 Cl5 Cr4 43.28(4) . . . . ?
N7 Cr4 Cl6 Cr3 -137.05(10) . . . . ?
O2 Cr4 Cl6 Cr3 129.93(9) . . . . ?
Cl5 Cr4 Cl6 Cr3 -42.41(4) . . . . ?
Cl7 Cr4 Cl6 Cr3 40.55(4) . . . . ?
N6 Cr3 Cl6 Cr4 -131.44(11) . . . . ?
Cl8 Cr3 Cl6 Cr4 135.85(5) . . . . ?
Cl5 Cr3 Cl6 Cr4 41.29(4) . . . . ?
Cl7 Cr3 Cl6 Cr4 -39.64(4) . . . . ?
N8 Cr4 Cl7 Cr3 140.10(10) . . . . ?
O2 Cr4 Cl7 Cr3 -127.87(9) . . . . ?
Cl5 Cr4 Cl7 Cr3 44.11(4) . . . . ?
Cl6 Cr4 Cl7 Cr3 -40.50(4) . . . . ?
N5 Cr3 Cl7 Cr4 -139.91(11) . . . . ?
N6 Cr3 Cl7 Cr4 138.39(11) . . . . ?
Cl5 Cr3 Cl7 Cr4 -43.02(4) . . . . ?
Cl6 Cr3 Cl7 Cr4 39.83(4) . . . . ?
N2 Cr1 N1 C13 -12.1(3) . . . . ?
O1 Cr1 N1 C13 82.4(3) . . . . ?
Cl1 Cr1 N1 C13 -107.8(3) . . . . ?
Cl2 Cr1 N1 C13 170.0(3) . . . . ?
N2 Cr1 N1 C6 160.5(4) . . . . ?
O1 Cr1 N1 C6 -105.1(4) . . . . ?
Cl1 Cr1 N1 C6 64.8(4) . . . . ?
Cl2 Cr1 N1 C6 -17.5(4) . . . . ?
N1 Cr1 N2 C14 11.9(3) . . . . ?
O1 Cr1 N2 C14 -81.4(3) . . . . ?
Cl1 Cr1 N2 C14 106.9(3) . . . . ?
Cl3 Cr1 N2 C14 -167.9(3) . . . . ?
N1 Cr1 N2 C20 -159.1(4) . . . . ?
O1 Cr1 N2 C20 107.6(4) . . . . ?
Cl1 Cr1 N2 C20 -64.1(4) . . . . ?
Cl3 Cr1 N2 C20 21.0(4) . . . . ?
N4 Cr2 N3 C39 -17.6(3) . . . . ?
Cl4 Cr2 N3 C39 75.5(3) . . . . ?
Cl2 Cr2 N3 C39 -111.1(3) . . . . ?
Cl1 Cr2 N3 C39 168.6(3) . . . . ?
N4 Cr2 N3 C32 162.5(4) . . . . ?
Cl4 Cr2 N3 C32 -104.4(4) . . . . ?
Cl2 Cr2 N3 C32 69.0(4) . . . . ?
Cl1 Cr2 N3 C32 -11.3(4) . . . . ?
Cl4 Cr2 N4 C40 -73.4(3) . . . . ?
Cl2 Cr2 N4 C40 112.5(3) . . . . ?
Cl3 Cr2 N4 C40 -162.6(3) . . . . ?
N3 Cr2 N4 C46 -156.5(4) . . . . ?
Cl4 Cr2 N4 C46 112.8(4) . . . . ?
Cl2 Cr2 N4 C46 -61.3(4) . . . . ?
Cl3 Cr2 N4 C46 23.6(4) . . . . ?
N6 Cr3 N5 C95 -16.4(3) . . . . ?
Cl8 Cr3 N5 C95 76.4(3) . . . . ?
Cl5 Cr3 N5 C95 170.9(3) . . . . ?
Cl7 Cr3 N5 C95 -108.2(3) . . . . ?
N6 Cr3 N5 C88 160.9(4) . . . . ?
Cl8 Cr3 N5 C88 -106.4(4) . . . . ?
Cl5 Cr3 N5 C88 -11.9(4) . . . . ?
Cl7 Cr3 N5 C88 69.1(4) . . . . ?
N5 Cr3 N6 C96 15.9(3) . . . . ?
Cl8 Cr3 N6 C96 -75.1(3) . . . . ?
Cl6 Cr3 N6 C96 -163.8(3) . . . . ?
Cl7 Cr3 N6 C96 112.1(3) . . . . ?
N5 Cr3 N6 C102 -155.0(4) . . . . ?
Cl8 Cr3 N6 C102 114.0(3) . . . . ?
Cl6 Cr3 N6 C102 25.3(3) . . . . ?
Cl7 Cr3 N6 C102 -58.8(3) . . . . ?
N8 Cr4 N7 C69 10.2(3) . . . . ?
O2 Cr4 N7 C69 -81.4(3) . . . . ?
Cl5 Cr4 N7 C69 106.3(3) . . . . ?
Cl6 Cr4 N7 C69 -169.0(3) . . . . ?
N8 Cr4 N7 C62 -156.6(4) . . . . ?
O2 Cr4 N7 C62 111.8(4) . . . . ?
Cl5 Cr4 N7 C62 -60.5(4) . . . . ?
Cl6 Cr4 N7 C62 24.2(4) . . . . ?
N7 Cr4 N8 C70 -10.6(3) . . . . ?
O2 Cr4 N8 C70 82.4(3) . . . . ?
Cl5 Cr4 N8 C70 -104.8(3) . . . . ?
Cl7 Cr4 N8 C70 171.8(3) . . . . ?
N7 Cr4 N8 C76 160.9(4) . . . . ?
O2 Cr4 N8 C76 -106.1(4) . . . . ?
Cl5 Cr4 N8 C76 66.7(4) . . . . ?
Cl7 Cr4 N8 C76 -16.6(4) . . . . ?
N1 Cr1 O1 C56 -47.6(3) . . . . ?
N2 Cr1 O1 C56 33.5(4) . . . . ?
Cl1 Cr1 O1 C56 178.0(3) . . . . ?
Cl3 Cr1 O1 C56 129.7(3) . . . . ?
Cl2 Cr1 O1 C56 -143.6(3) . . . . ?
N1 Cr1 O1 C53 134.2(3) . . . . ?
N2 Cr1 O1 C53 -144.7(3) . . . . ?
Cl1 Cr1 O1 C53 -0.2(6) . . . . ?
Cl3 Cr1 O1 C53 -48.5(3) . . . . ?
Cl2 Cr1 O1 C53 38.2(3) . . . . ?
N7 Cr4 O2 C112 35.9(3) . . . . ?
N8 Cr4 O2 C112 -45.3(3) . . . . ?
Cl5 Cr4 O2 C112 173.7(4) . . . . ?
Cl7 Cr4 O2 C112 -142.3(3) . . . . ?
Cl6 Cr4 O2 C112 131.8(3) . . . . ?
N7 Cr4 O2 C109 -144.7(3) . . . . ?
N8 Cr4 O2 C109 134.1(3) . . . . ?
Cl5 Cr4 O2 C109 -6.9(7) . . . . ?
Cl7 Cr4 O2 C109 37.1(3) . . . . ?
Cl6 Cr4 O2 C109 -48.7(3) . . . . ?
C6 C1 C2 C3 1.4(8) . . . . ?
C7 C1 C2 C3 -179.2(5) . . . . ?
C1 C2 C3 C4 -1.5(8) . . . . ?
C2 C3 C4 C5 0.3(8) . . . . ?
C3 C4 C5 C6 1.1(7) . . . . ?
C3 C4 C5 C10 177.6(4) . . . . ?
C2 C1 C6 C5 0.0(7) . . . . ?
C7 C1 C6 C5 -179.4(4) . . . . ?
C2 C1 C6 N1 179.9(4) . . . . ?
C7 C1 C6 N1 0.5(7) . . . . ?
C4 C5 C6 C1 -1.2(7) . . . . ?
C10 C5 C6 C1 -177.6(4) . . . . ?
C4 C5 C6 N1 178.8(4) . . . . ?
C10 C5 C6 N1 2.5(7) . . . . ?
C13 N1 C6 C1 71.6(5) . . . . ?
Cr1 N1 C6 C1 -100.7(5) . . . . ?
C13 N1 C6 C5 -108.4(5) . . . . ?
Cr1 N1 C6 C5 79.3(5) . . . . ?
C6 C1 C7 C8 126.6(5) . . . . ?
C2 C1 C7 C8 -52.8(6) . . . . ?
C6 C1 C7 C9 -108.7(5) . . . . ?
C2 C1 C7 C9 71.9(6) . . . . ?
C4 C5 C10 C12 -81.7(5) . . . . ?
C6 C5 C10 C12 94.7(5) . . . . ?
C4 C5 C10 C11 41.9(6) . . . . ?
C6 C5 C10 C11 -141.8(5) . . . . ?
C6 N1 C13 C14 -163.3(4) . . . . ?
Cr1 N1 C13 C14 10.4(5) . . . . ?
C20 N2 C14 C13 162.5(4) . . . . ?
Cr1 N2 C14 C13 -9.9(5) . . . . ?
N1 C13 C14 N2 -0.3(6) . . . . ?
C20 C15 C16 C17 -1.2(7) . . . . ?
C21 C15 C16 C17 -176.1(4) . . . . ?
C15 C16 C17 C18 0.6(7) . . . . ?
C16 C17 C18 C19 0.7(7) . . . . ?
C17 C18 C19 C20 -1.2(7) . . . . ?
C17 C18 C19 C24 177.6(4) . . . . ?
C16 C15 C20 C19 0.6(7) . . . . ?
C21 C15 C20 C19 175.3(4) . . . . ?
C16 C15 C20 N2 -177.9(4) . . . . ?
C21 C15 C20 N2 -3.2(6) . . . . ?
C18 C19 C20 C15 0.6(6) . . . . ?
C24 C19 C20 C15 -178.2(4) . . . . ?
C18 C19 C20 N2 179.1(4) . . . . ?
C24 C19 C20 N2 0.3(6) . . . . ?
C14 N2 C20 C15 104.3(5) . . . . ?
Cr1 N2 C20 C15 -85.0(5) . . . . ?
C14 N2 C20 C19 -74.3(5) . . . . ?
Cr1 N2 C20 C19 96.5(5) . . . . ?
C16 C15 C21 C22 -45.9(6) . . . . ?
C20 C15 C21 C22 139.5(5) . . . . ?
C16 C15 C21 C23 79.1(5) . . . . ?
C20 C15 C21 C23 -95.5(5) . . . . ?
C18 C19 C24 C25 51.6(5) . . . . ?
C20 C19 C24 C25 -129.7(4) . . . . ?
C18 C19 C24 C26 -72.1(5) . . . . ?
C20 C19 C24 C26 106.6(5) . . . . ?
C32 C27 C28 C29 -1.7(7) . . . . ?
C33 C27 C28 C29 173.0(5) . . . . ?
C27 C28 C29 C30 -2.6(8) . . . . ?
C28 C29 C30 C31 3.1(8) . . . . ?
C29 C30 C31 C32 0.6(7) . . . . ?
C29 C30 C31 C36 -174.5(5) . . . . ?
C30 C31 C32 C27 -5.1(7) . . . . ?
C36 C31 C32 C27 169.9(5) . . . . ?
C30 C31 C32 N3 173.5(4) . . . . ?
C36 C31 C32 N3 -11.6(7) . . . . ?
C28 C27 C32 C31 5.6(7) . . . . ?
C33 C27 C32 C31 -168.9(4) . . . . ?
C28 C27 C32 N3 -173.0(4) . . . . ?
C33 C27 C32 N3 12.5(7) . . . . ?
C39 N3 C32 C31 85.0(5) . . . . ?
Cr2 N3 C32 C31 -95.1(5) . . . . ?
C39 N3 C32 C27 -96.4(5) . . . . ?
Cr2 N3 C32 C27 83.5(5) . . . . ?
C28 C27 C33 C34 61.0(6) . . . . ?
C32 C27 C33 C34 -124.6(5) . . . . ?
C28 C27 C33 C35 -64.1(6) . . . . ?
C32 C27 C33 C35 110.3(5) . . . . ?
C32 C31 C36 C38 140.8(5) . . . . ?
C30 C31 C36 C38 -44.2(6) . . . . ?
C32 C31 C36 C37 -94.6(5) . . . . ?
C30 C31 C36 C37 80.4(6) . . . . ?
C32 N3 C39 C40 -164.9(4) . . . . ?
Cr2 N3 C39 C40 15.2(5) . . . . ?
C46 N4 C40 C39 160.5(4) . . . . ?
Cr2 N4 C40 C39 -14.2(5) . . . . ?
N3 C39 C40 N4 -0.6(6) . . . . ?
C46 C41 C42 C43 0.4(8) . . . . ?
C47 C41 C42 C43 -175.7(5) . . . . ?
C41 C42 C43 C44 0.2(8) . . . . ?
C42 C43 C44 C45 -1.0(9) . . . . ?
C43 C44 C45 C46 1.0(8) . . . . ?
C43 C44 C45 C50 -179.9(5) . . . . ?
C42 C41 C46 C45 -0.4(7) . . . . ?
C47 C41 C46 C45 175.7(4) . . . . ?
C42 C41 C46 N4 178.4(4) . . . . ?
C47 C41 C46 N4 -5.5(7) . . . . ?
C44 C45 C46 C41 -0.3(7) . . . . ?
C50 C45 C46 C41 -179.4(4) . . . . ?
C44 C45 C46 N4 -179.1(4) . . . . ?
C50 C45 C46 N4 1.7(7) . . . . ?
C40 N4 C46 C41 107.9(5) . . . . ?
Cr2 N4 C46 C41 -78.6(5) . . . . ?
C40 N4 C46 C45 -73.3(5) . . . . ?
Cr2 N4 C46 C45 100.2(5) . . . . ?
C42 C41 C47 C48 93.2(5) . . . . ?
C46 C41 C47 C48 -82.8(5) . . . . ?
C42 C41 C47 C49 -31.9(6) . . . . ?
C46 C41 C47 C49 152.1(4) . . . . ?
C44 C45 C50 C52 45.6(6) . . . . ?
C46 C45 C50 C52 -135.3(5) . . . . ?
C44 C45 C50 C51 -77.5(6) . . . . ?
C46 C45 C50 C51 101.6(5) . . . . ?
C56 O1 C53 C54 -42.2(4) . . . . ?
Cr1 O1 C53 C54 136.3(3) . . . . ?
O1 C53 C54 C55 40.6(5) . . . . ?
C53 C54 C55 C56 -24.3(5) . . . . ?
C53 O1 C56 C55 26.4(4) . . . . ?
Cr1 O1 C56 C55 -152.0(3) . . . . ?
C54 C55 C56 O1 -0.9(5) . . . . ?
C62 C57 C58 C59 1.0(7) . . . . ?
C63 C57 C58 C59 -172.9(4) . . . . ?
C57 C58 C59 C60 -0.5(7) . . . . ?
C58 C59 C60 C61 -0.7(7) . . . . ?
C59 C60 C61 C62 1.3(7) . . . . ?
C59 C60 C61 C66 -178.6(4) . . . . ?
C60 C61 C62 C57 -0.7(7) . . . . ?
C66 C61 C62 C57 179.1(4) . . . . ?
C60 C61 C62 N7 179.7(4) . . . . ?
C66 C61 C62 N7 -0.4(6) . . . . ?
C58 C57 C62 C61 -0.4(7) . . . . ?
C63 C57 C62 C61 173.4(4) . . . . ?
C58 C57 C62 N7 179.2(4) . . . . ?
C63 C57 C62 N7 -7.1(6) . . . . ?
C69 N7 C62 C61 -66.7(5) . . . . ?
Cr4 N7 C62 C61 99.5(4) . . . . ?
C69 N7 C62 C57 113.7(5) . . . . ?
Cr4 N7 C62 C57 -80.1(5) . . . . ?
C58 C57 C63 C64 84.7(5) . . . . ?
C62 C57 C63 C64 -88.8(5) . . . . ?
C58 C57 C63 C65 -40.4(6) . . . . ?
C62 C57 C63 C65 146.1(4) . . . . ?
C62 C61 C66 C68 106.7(5) . . . . ?
C60 C61 C66 C68 -73.4(5) . . . . ?
C62 C61 C66 C67 -129.2(5) . . . . ?
C60 C61 C66 C67 50.7(6) . . . . ?
C62 N7 C69 C70 160.0(4) . . . . ?
Cr4 N7 C69 C70 -8.4(5) . . . . ?
C76 N8 C70 C69 -163.7(4) . . . . ?
Cr4 N8 C70 C69 9.3(5) . . . . ?
N7 C69 C70 N8 -0.7(6) . . . . ?
C76 C71 C72 C73 1.6(7) . . . . ?
C77 C71 C72 C73 177.8(5) . . . . ?
C71 C72 C73 C74 -0.1(8) . . . . ?
C72 C73 C74 C75 0.3(8) . . . . ?
C73 C74 C75 C76 -2.1(8) . . . . ?
C73 C74 C75 C80 178.5(5) . . . . ?
C74 C75 C76 C71 3.7(7) . . . . ?
C80 C75 C76 C71 -177.0(4) . . . . ?
C74 C75 C76 N8 -175.1(4) . . . . ?
C80 C75 C76 N8 4.2(7) . . . . ?
C72 C71 C76 C75 -3.5(7) . . . . ?
C77 C71 C76 C75 -179.5(4) . . . . ?
C72 C71 C76 N8 175.3(4) . . . . ?
C77 C71 C76 N8 -0.8(7) . . . . ?
C70 N8 C76 C75 70.9(5) . . . . ?
Cr4 N8 C76 C75 -100.3(5) . . . . ?
C70 N8 C76 C71 -107.8(5) . . . . ?
Cr4 N8 C76 C71 80.9(5) . . . . ?
C72 C71 C77 C79 45.9(6) . . . . ?
C76 C71 C77 C79 -138.0(5) . . . . ?
C72 C71 C77 C78 -76.0(5) . . . . ?
C76 C71 C77 C78 100.1(5) . . . . ?
C74 C75 C80 C82 67.7(6) . . . . ?
C76 C75 C80 C82 -111.7(5) . . . . ?
C74 C75 C80 C81 -57.3(6) . . . . ?
C76 C75 C80 C81 123.3(5) . . . . ?
C88 C83 C84 C85 -0.1(7) . . . . ?
C89 C83 C84 C85 -177.6(4) . . . . ?
C83 C84 C85 C86 0.3(8) . . . . ?
C84 C85 C86 C87 -0.6(8) . . . . ?
C85 C86 C87 C88 0.7(8) . . . . ?
C85 C86 C87 C92 178.2(5) . . . . ?
C84 C83 C88 C87 0.1(7) . . . . ?
C89 C83 C88 C87 177.6(4) . . . . ?
C84 C83 C88 N5 -179.5(4) . . . . ?
C89 C83 C88 N5 -2.0(6) . . . . ?
C86 C87 C88 C83 -0.4(7) . . . . ?
C92 C87 C88 C83 -177.9(5) . . . . ?
C86 C87 C88 N5 179.2(4) . . . . ?
C92 C87 C88 N5 1.7(7) . . . . ?
C95 N5 C88 C83 78.4(5) . . . . ?
Cr3 N5 C88 C83 -98.7(5) . . . . ?
C95 N5 C88 C87 -101.2(5) . . . . ?
Cr3 N5 C88 C87 81.7(5) . . . . ?
C84 C83 C89 C91 -47.2(6) . . . . ?
C88 C83 C89 C91 135.3(5) . . . . ?
C84 C83 C89 C90 77.9(6) . . . . ?
C88 C83 C89 C90 -99.6(5) . . . . ?
C86 C87 C92 C93 -76.2(7) . . . . ?
C88 C87 C92 C93 101.3(5) . . . . ?
C86 C87 C92 C94 48.1(7) . . . . ?
C88 C87 C92 C94 -134.4(5) . . . . ?
C88 N5 C95 C96 -163.2(4) . . . . ?
Cr3 N5 C95 C96 14.4(5) . . . . ?
C102 N6 C96 C95 158.5(4) . . . . ?
Cr3 N6 C96 C95 -12.9(5) . . . . ?
N5 C95 C96 N6 -1.1(6) . . . . ?
C102 C97 C98 C99 -1.8(7) . . . . ?
C103 C97 C98 C99 176.9(5) . . . . ?
C97 C98 C99 C100 -1.4(8) . . . . ?
C98 C99 C100 C101 1.5(8) . . . . ?
C99 C100 C101 C102 1.5(7) . . . . ?
C99 C100 C101 C106 -174.4(4) . . . . ?
C100 C101 C102 C97 -4.7(7) . . . . ?
C106 C101 C102 C97 171.2(4) . . . . ?
C100 C101 C102 N6 171.7(4) . . . . ?
C106 C101 C102 N6 -12.4(6) . . . . ?
C98 C97 C102 C101 4.8(7) . . . . ?
C103 C97 C102 C101 -173.8(4) . . . . ?
C98 C97 C102 N6 -171.6(4) . . . . ?
C103 C97 C102 N6 9.7(7) . . . . ?
C96 N6 C102 C101 112.3(5) . . . . ?
Cr3 N6 C102 C101 -77.7(5) . . . . ?
C96 N6 C102 C97 -71.2(6) . . . . ?
Cr3 N6 C102 C97 98.8(4) . . . . ?
C98 C97 C103 C105 42.5(6) . . . . ?
C102 C97 C103 C105 -138.9(5) . . . . ?
C98 C97 C103 C104 -82.2(5) . . . . ?
C102 C97 C103 C104 96.4(5) . . . . ?
C100 C101 C106 C108 -28.8(6) . . . . ?
C102 C101 C106 C108 155.4(4) . . . . ?
C100 C101 C106 C107 95.1(5) . . . . ?
C102 C101 C106 C107 -80.6(5) . . . . ?
C112 O2 C109 C110 -25.8(5) . . . . ?
Cr4 O2 C109 C110 154.7(3) . . . . ?
O2 C109 C110 C111 38.5(5) . . . . ?
C109 C110 C111 C112 -36.8(5) . . . . ?
C109 O2 C112 C111 2.4(5) . . . . ?
Cr4 O2 C112 C111 -178.1(3) . . . . ?
C110 C111 C112 O2 21.1(5) . . . . ?

loop_
_platon_squeeze_void_nr
_platon_squeeze_void_average_x
_platon_squeeze_void_average_y
_platon_squeeze_void_average_z
_platon_squeeze_void_volume
_platon_squeeze_void_count_electrons
1 0.000 0.500 1.000 1414.7 227.9
2 0.500 0.000 0.500 1414.6 228.0
